data_7005458
loop_
_publ_author_name
'Alvarez, Celedonio M.'
'Garc\'ia-Rodr\'iguez, Ra\'ul'
'Miguel, Daniel'

_publ_section_title
;
 Pyridine-2-carboxaldehyde as ligand: synthesis and derivatization of
 carbonyl complexes.
;
_journal_issue 32
_journal_name_full 'Dalton transactions (Cambridge, England : 2003)'
_journal_page_first 3546
_journal_page_last 3554
_journal_paper_doi 10.1039/b702418e
_journal_year 2007
_chemical_formula_sum 'C12 H12 Cl Mo N O3'
_chemical_formula_weight 349.62
_chemical_name_systematic
;
?
;
_space_group_IT_number 14
_symmetry_cell_setting monoclinic
_symmetry_space_group_name_Hall '-P 2ybc'
_symmetry_space_group_name_H-M 'P 1 21/c 1'
_atom_sites_solution_hydrogens geom
_atom_sites_solution_primary direct
_atom_sites_solution_secondary difmap
_audit_creation_method SHELXL-97
_cell_angle_alpha 90.00
_cell_angle_beta 104.949(11)
_cell_angle_gamma 90.00
_cell_formula_units_Z 4
_cell_length_a 14.421(9)
_cell_length_b 9.983(6)
_cell_length_c 9.449(6)
_cell_measurement_temperature 296(2)
_cell_volume 1314.3(14)
_computing_cell_refinement 'Bruker SMART'
_computing_data_collection 'Bruker SMART'
_computing_data_reduction 'Bruker SHELXTL'
_computing_molecular_graphics 'Bruker SHELXTL'
_computing_publication_material 'Bruker SHELXTL'
_computing_structure_refinement 'SHELXL-97 (Sheldrick, 1997)'
_computing_structure_solution 'SHELXS-97 (Sheldrick, 1990)'
_diffrn_ambient_temperature 296(2)
_diffrn_measured_fraction_theta_full 0.993
_diffrn_measured_fraction_theta_max 0.993
_diffrn_measurement_device_type 'CCD area detector'
_diffrn_measurement_method 'phi and omega scans'
_diffrn_radiation_monochromator graphite
_diffrn_radiation_source 'fine-focus sealed tube'
_diffrn_radiation_type MoK\a
_diffrn_radiation_wavelength 0.71073
_diffrn_reflns_av_R_equivalents 0.0543
_diffrn_reflns_av_sigmaI/netI 0.0345
_diffrn_reflns_limit_h_max 15
_diffrn_reflns_limit_h_min -12
_diffrn_reflns_limit_k_max 9
_diffrn_reflns_limit_k_min -11
_diffrn_reflns_limit_l_max 9
_diffrn_reflns_limit_l_min -10
_diffrn_reflns_number 5792
_diffrn_reflns_theta_full 23.31
_diffrn_reflns_theta_max 23.31
_diffrn_reflns_theta_min 2.51
_exptl_absorpt_coefficient_mu 1.199
_exptl_absorpt_correction_T_max 1.000000
_exptl_absorpt_correction_T_min 0.353906
_exptl_absorpt_correction_type multi-scan
_exptl_absorpt_process_details SADABS
_exptl_crystal_colour BLACK
_exptl_crystal_density_diffrn 1.767
_exptl_crystal_density_method 'not measured'
_exptl_crystal_description BLOCK
_exptl_crystal_F_000 696
_exptl_crystal_size_max 0.26
_exptl_crystal_size_mid 0.19
_exptl_crystal_size_min 0.16
_refine_diff_density_max 1.867
_refine_diff_density_min -1.730
_refine_diff_density_rms 0.193
_refine_ls_extinction_method none
_refine_ls_goodness_of_fit_ref 1.062
_refine_ls_hydrogen_treatment constr
_refine_ls_matrix_type full
_refine_ls_number_parameters 164
_refine_ls_number_reflns 1889
_refine_ls_number_restraints 0
_refine_ls_restrained_S_all 1.062
_refine_ls_R_factor_all 0.0701
_refine_ls_R_factor_gt 0.0644
_refine_ls_shift/su_max 0.001
_refine_ls_shift/su_mean 0.000
_refine_ls_structure_factor_coef Fsqd
_refine_ls_weighting_details 'calc w=1/[\s^2^(Fo^2^)+(0.1309P)^2^+1.9405P] where P=(Fo^2^+2Fc^2^)/3'
_refine_ls_weighting_scheme calc
_refine_ls_wR_factor_gt 0.1651
_refine_ls_wR_factor_ref 0.1773
_reflns_number_gt 1636
_reflns_number_total 1889
_reflns_threshold_expression >2sigma(I)
_cod_data_source_file b702418e.txt
_cod_data_source_block compound_1d_el6c
_cod_depositor_comments
;
The following automatic conversions were performed:
'_symmetry_cell_setting' value 'Monoclinic' changed to 'monoclinic'
according to '/home/saulius/struct/CIF-dictionaries/cif_core.dic'
dictionary named 'cif_core.dic' version 2.4.1 from
2010-06-29.

'_exptl_absorpt_correction_type' value 'MULTI-SCAN' changed
to 'multi-scan' according to
'/home/saulius/struct/CIF-dictionaries/cif_core.dic' dictionary named
'cif_core.dic' version 2.4.1 from 2010-06-29.

Automatic conversion script
Id: cif_fix_enum 1527 2010-12-29 10:47:43Z saulius 
;
_cod_original_sg_symbol_H-M P2(1)/c
_cod_database_code 7005458

loop_
_symmetry_equiv_pos_as_xyz
'x, y, z'
'-x, y+1/2, -z+1/2'
'-x, -y, -z'
'x, -y-1/2, z-1/2'

loop_
_atom_site_label
_atom_site_type_symbol
_atom_site_fract_x
_atom_site_fract_y
_atom_site_fract_z
_atom_site_U_iso_or_equiv
_atom_site_adp_type
_atom_site_occupancy
_atom_site_symmetry_multiplicity
_atom_site_calc_flag
_atom_site_refinement_flags
_atom_site_disorder_assembly
_atom_site_disorder_group
Mo1 Mo 0.26747(3) 1.00703(4) 0.10341(5) 0.0353(3) Uani 1 1 d . . .
Cl1 Cl 0.18532(11) 0.78568(15) 0.09256(17) 0.0518(5) Uani 1 1 d . . .
N1 N 0.1552(3) 1.0601(5) 0.2107(5) 0.0381(11) Uani 1 1 d . . .
C1 C 0.1998(5) 1.0650(6) -0.0873(7) 0.0486(15) Uani 1 1 d . . .
O1 O 0.1602(4) 1.1058(6) -0.1997(5) 0.0714(14) Uani 1 1 d . . .
C2 C 0.3009(4) 1.1936(7) 0.1217(7) 0.0505(15) Uani 1 1 d . . .
O2 O 0.3185(4) 1.3046(5) 0.1252(6) 0.0753(15) Uani 1 1 d . . .
O3 O 0.3209(3) 0.9555(5) 0.3384(4) 0.0466(10) Uani 1 1 d . . .
C3 C 0.4257(5) 1.0384(8) 0.1270(10) 0.0590(19) Uani 1 1 d . . .
H3A H 0.4430 1.1042 0.0627 0.071 Uiso 1 1 calc R . .
H3B H 0.4669 1.0400 0.2260 0.071 Uiso 1 1 calc R . .
C4 C 0.3979(4) 0.9143(6) 0.0678(7) 0.0489(15) Uani 1 1 d . . .
C5 C 0.3348(5) 0.9176(7) -0.0714(7) 0.0583(17) Uani 1 1 d . . .
H5A H 0.3095 0.8324 -0.1136 0.070 Uiso 1 1 calc R . .
H5B H 0.3498 0.9795 -0.1414 0.070 Uiso 1 1 calc R . .
C6 C 0.4299(5) 0.7867(7) 0.1500(9) 0.0678(19) Uani 1 1 d . . .
H6A H 0.4918 0.7617 0.1385 0.102 Uiso 1 1 calc R . .
H6B H 0.3845 0.7169 0.1120 0.102 Uiso 1 1 calc R . .
H6C H 0.4339 0.8000 0.2520 0.102 Uiso 1 1 calc R . .
C11 C 0.0708(4) 1.1122(6) 0.1486(7) 0.0472(15) Uani 1 1 d . . .
H11 H 0.0554 1.1288 0.0484 0.057 Uiso 1 1 calc R . .
C12 C 0.0050(4) 1.1428(6) 0.2234(7) 0.0512(15) Uani 1 1 d . . .
H12 H -0.0538 1.1798 0.1750 0.061 Uiso 1 1 calc R . .
C13 C 0.0257(5) 1.1192(6) 0.3693(8) 0.0545(16) Uani 1 1 d . . .
H13 H -0.0181 1.1403 0.4229 0.065 Uiso 1 1 calc R . .
C14 C 0.1123(5) 1.0635(7) 0.4358(7) 0.0501(15) Uani 1 1 d . . .
H14 H 0.1287 1.0456 0.5358 0.060 Uiso 1 1 calc R . .
C15 C 0.1736(4) 1.0350(7) 0.3540(7) 0.0391(13) Uani 1 1 d . . .
C16 C 0.2662(6) 0.9763(6) 0.4134(8) 0.0433(16) Uani 1 1 d . . .
H16 H 0.2846 0.9538 0.5122 0.052 Uiso 1 1 calc R . .

loop_
_atom_site_aniso_label
_atom_site_aniso_U_11
_atom_site_aniso_U_22
_atom_site_aniso_U_33
_atom_site_aniso_U_23
_atom_site_aniso_U_13
_atom_site_aniso_U_12
Mo1 0.0431(5) 0.0227(5) 0.0416(5) 0.00065(16) 0.0133(3) -0.00034(16)
Cl1 0.0608(10) 0.0304(9) 0.0637(10) -0.0019(6) 0.0149(8) -0.0102(6)
N1 0.045(3) 0.023(3) 0.046(3) 0.000(2) 0.012(2) -0.001(2)
C1 0.066(4) 0.033(4) 0.048(4) 0.002(3) 0.017(3) 0.001(3)
O1 0.091(4) 0.069(4) 0.050(3) 0.008(2) 0.013(3) 0.009(3)
C2 0.050(4) 0.033(4) 0.070(4) 0.004(3) 0.017(3) 0.000(3)
O2 0.085(4) 0.027(3) 0.109(4) 0.000(3) 0.017(3) -0.003(2)
O3 0.055(3) 0.032(2) 0.049(2) -0.001(2) 0.007(2) 0.003(2)
C3 0.051(4) 0.038(4) 0.096(6) -0.007(4) 0.033(4) -0.004(3)
C4 0.050(4) 0.034(3) 0.070(4) -0.003(3) 0.029(3) 0.004(3)
C5 0.075(4) 0.047(4) 0.064(4) -0.004(3) 0.037(4) 0.005(3)
C6 0.062(4) 0.044(4) 0.099(6) -0.001(4) 0.023(4) 0.003(3)
C11 0.049(3) 0.040(4) 0.052(3) -0.004(3) 0.010(3) 0.002(3)
C12 0.047(3) 0.042(4) 0.062(4) -0.002(3) 0.011(3) -0.001(3)
C13 0.059(4) 0.042(4) 0.070(4) -0.011(3) 0.032(3) -0.007(3)
C14 0.064(4) 0.040(4) 0.048(3) 0.001(3) 0.019(3) -0.006(3)
C15 0.050(4) 0.029(3) 0.040(3) -0.001(3) 0.014(3) -0.002(3)
C16 0.061(4) 0.033(3) 0.034(3) 0.000(2) 0.009(3) -0.002(3)

loop_
_atom_type_symbol
_atom_type_description
_atom_type_scat_dispersion_real
_atom_type_scat_dispersion_imag
_atom_type_scat_source
C C 0.0033 0.0016 'International Tables Vol C Tables 4.2.6.8 and 6.1.1.4'
H H 0.0000 0.0000 'International Tables Vol C Tables 4.2.6.8 and 6.1.1.4'
N N 0.0061 0.0033 'International Tables Vol C Tables 4.2.6.8 and 6.1.1.4'
O O 0.0106 0.0060 'International Tables Vol C Tables 4.2.6.8 and 6.1.1.4'
Cl Cl 0.1484 0.1585 'International Tables Vol C Tables 4.2.6.8 and 6.1.1.4'
Mo Mo -1.6832 0.6857 'International Tables Vol C Tables 4.2.6.8 and 6.1.1.4'

loop_
_geom_angle_atom_site_label_1
_geom_angle_atom_site_label_2
_geom_angle_atom_site_label_3
_geom_angle
_geom_angle_site_symmetry_1
_geom_angle_site_symmetry_3
_geom_angle_publ_flag
C1 Mo1 C2 81.1(3) . . ?
C1 Mo1 N1 96.0(2) . . ?
C2 Mo1 N1 85.5(2) . . ?
C1 Mo1 C4 103.4(3) . . ?
C2 Mo1 C4 102.5(3) . . ?
N1 Mo1 C4 159.8(2) . . ?
C1 Mo1 O3 168.5(2) . . ?
C2 Mo1 O3 96.9(2) . . ?
N1 Mo1 O3 72.49(17) . . ?
C4 Mo1 O3 88.0(2) . . ?
C1 Mo1 C3 108.0(3) . . ?
C2 Mo1 C3 68.4(3) . . ?
N1 Mo1 C3 140.5(2) . . ?
C4 Mo1 C3 35.9(3) . . ?
O3 Mo1 C3 81.5(3) . . ?
C1 Mo1 C5 69.3(3) . . ?
C2 Mo1 C5 107.4(3) . . ?
N1 Mo1 C5 158.0(2) . . ?
C4 Mo1 C5 36.0(2) . . ?
O3 Mo1 C5 121.8(2) . . ?
C3 Mo1 C5 61.4(3) . . ?
C1 Mo1 Cl1 96.2(2) . . ?
C2 Mo1 Cl1 165.34(19) . . ?
N1 Mo1 Cl1 80.40(13) . . ?
C4 Mo1 Cl1 92.12(18) . . ?
O3 Mo1 Cl1 82.77(13) . . ?
C3 Mo1 Cl1 125.7(2) . . ?
C5 Mo1 Cl1 84.87(19) . . ?
C11 N1 C15 116.5(5) . . ?
C11 N1 Mo1 126.9(4) . . ?
C15 N1 Mo1 116.6(4) . . ?
O1 C1 Mo1 176.8(6) . . ?
O2 C2 Mo1 176.5(6) . . ?
C16 O3 Mo1 116.0(4) . . ?
C4 C3 Mo1 69.7(4) . . ?
C3 C4 C5 114.5(7) . . ?
C3 C4 C6 122.3(7) . . ?
C5 C4 C6 123.2(6) . . ?
C3 C4 Mo1 74.3(4) . . ?
C5 C4 Mo1 76.0(4) . . ?
C6 C4 Mo1 116.0(4) . . ?
C4 C5 Mo1 68.0(3) . . ?
N1 C11 C12 123.2(6) . . ?
C13 C12 C11 119.4(6) . . ?
C12 C13 C14 118.4(6) . . ?
C15 C14 C13 118.7(6) . . ?
N1 C15 C14 123.7(6) . . ?
N1 C15 C16 113.3(6) . . ?
C14 C15 C16 123.0(6) . . ?
O3 C16 C15 121.6(6) . . ?

loop_
_geom_bond_atom_site_label_1
_geom_bond_atom_site_label_2
_geom_bond_distance
_geom_bond_site_symmetry_2
_geom_bond_publ_flag
Mo1 C1 1.905(7) . ?
Mo1 C2 1.920(7) . ?
Mo1 N1 2.186(5) . ?
Mo1 C4 2.199(6) . ?
Mo1 O3 2.215(4) . ?
Mo1 C3 2.257(7) . ?
Mo1 C5 2.301(6) . ?
Mo1 Cl1 2.4968(19) . ?
N1 C11 1.314(8) . ?
N1 C15 1.335(8) . ?
C1 O1 1.143(8) . ?
C2 O2 1.136(8) . ?
O3 C16 1.206(8) . ?
C3 C4 1.376(10) . ?
C4 C5 1.393(10) . ?
C4 C6 1.502(10) . ?
C11 C12 1.356(8) . ?
C12 C13 1.354(10) . ?
C13 C14 1.363(10) . ?
C14 C15 1.346(9) . ?
C15 C16 1.433(11) . ?
